data_7031463
loop_
_publ_author_name
'Hejda, Martin'
'Ly\<cka, Anton\'in'
'Jambor, Roman'
'R\%u\<zi\<cka, Ale\<s'
'Dost\'al, Libor'

_publ_section_title
;
 From C,N- and N,N-chelated chloroboranes to substituted
 1H-2,1-benzazaboroles and 1H-pyrrolo[1,2-c][1,3,2]diazaborolidines: a
 straightforward route to five-membered rings containing the B-N or N-B-N
 moiety.
;
_journal_issue 33
_journal_name_full 'Dalton transactions (Cambridge, England : 2003)'
_journal_page_first 12678
_journal_page_last 12688
_journal_paper_doi 10.1039/c4dt01445f
_journal_volume 43
_journal_year 2014
_chemical_formula_moiety 'C19 H27 B N2'
_chemical_formula_sum 'C19 H27 B N2'
_chemical_formula_weight 294.24
_chemical_name_systematic
; 
 ? 
;
_space_group_IT_number 14
_symmetry_cell_setting monoclinic
_symmetry_space_group_name_Hall '-P 2ybc'
_symmetry_space_group_name_H-M 'P 1 21/c 1'
_atom_sites_solution_hydrogens geom
_atom_sites_solution_primary direct
_atom_sites_solution_secondary difmap
_audit_creation_method SHELXL-97
_cell_angle_alpha 90
_cell_angle_beta 106.788(5)
_cell_angle_gamma 90
_cell_formula_units_Z 4
_cell_length_a 13.3330(7)
_cell_length_b 11.1231(10)
_cell_length_c 12.0420(8)
_cell_measurement_reflns_used 23291
_cell_measurement_temperature 150(1)
_cell_measurement_theta_max 27.5
_cell_measurement_theta_min 1
_cell_volume 1709.8(2)
_computing_cell_refinement 'COLLECT and DENZO'
_computing_data_collection 'COLLECT (Hooft, 1998) and DENZO (Otwinowski & Minor, 1997)'
_computing_data_reduction 'COLLECT and DENZO'
_computing_molecular_graphics 'PLATON (Spek, 2003)'
_computing_publication_material 'SHELXL-97 (Sheldrick, 2008)'
_computing_structure_refinement 'SHELXL-97 (Sheldrick, 1997)'
_computing_structure_solution 'SIR92 (Altomare et al., 1994)'
_diffrn_ambient_temperature 150(1)
_diffrn_detector_area_resol_mean 9.091
_diffrn_measured_fraction_theta_full 0.980
_diffrn_measured_fraction_theta_max 0.980
_diffrn_measurement_device_type 'Bruker Nonius KappaCCD area detector'
_diffrn_measurement_method '\f and \w scans to fill the Ewald sphere'
_diffrn_radiation_monochromator graphite
_diffrn_radiation_source 'fine-focus sealed tube'
_diffrn_radiation_type MoK\a
_diffrn_radiation_wavelength 0.71073
_diffrn_reflns_av_R_equivalents 0.0333
_diffrn_reflns_av_sigmaI/netI 0.0192
_diffrn_reflns_limit_h_max 17
_diffrn_reflns_limit_h_min -17
_diffrn_reflns_limit_k_max 14
_diffrn_reflns_limit_k_min -14
_diffrn_reflns_limit_l_max 14
_diffrn_reflns_limit_l_min -15
_diffrn_reflns_number 23195
_diffrn_reflns_theta_full 27.45
_diffrn_reflns_theta_max 27.45
_diffrn_reflns_theta_min 2.72
_diffrn_standards_number 0
_exptl_absorpt_coefficient_mu 0.066
_exptl_absorpt_correction_T_max 0.985
_exptl_absorpt_correction_T_min 0.974
_exptl_absorpt_correction_type integration
_exptl_absorpt_process_details
;
Gaussian integration (Coppens, 1970)
;
_exptl_crystal_colour colourless
_exptl_crystal_density_diffrn 1.143
_exptl_crystal_density_method 'not measured'
_exptl_crystal_description block
_exptl_crystal_F_000 640
_exptl_crystal_size_max 0.59
_exptl_crystal_size_mid 0.38
_exptl_crystal_size_min 0.26
_refine_diff_density_max 0.281
_refine_diff_density_min -0.211
_refine_diff_density_rms 0.040
_refine_ls_extinction_method none
_refine_ls_goodness_of_fit_ref 1.088
_refine_ls_hydrogen_treatment constr
_refine_ls_matrix_type full
_refine_ls_number_parameters 199
_refine_ls_number_reflns 3847
_refine_ls_number_restraints 0
_refine_ls_restrained_S_all 1.088
_refine_ls_R_factor_all 0.0550
_refine_ls_R_factor_gt 0.0424
_refine_ls_shift/su_max 0.000
_refine_ls_shift/su_mean 0.000
_refine_ls_structure_factor_coef Fsqd
_refine_ls_weighting_details 'calc w=1/[\s^2^(Fo^2^)+(0.0453P)^2^+0.7445P] where P=(Fo^2^+2Fc^2^)/3'
_refine_ls_weighting_scheme calc
_refine_ls_wR_factor_gt 0.1011
_refine_ls_wR_factor_ref 0.1145
_reflns_number_gt 3229
_reflns_number_total 3847
_reflns_threshold_expression >2sigma(I)
_cod_data_source_file c4dt01445f2.cif
_cod_data_source_block shelxl
_cod_depositor_comments 'Adding full bibliography for 7031456--7031465.cif.'
_cod_original_sg_symbol_H-M 'P 21/c'
_cod_database_code 7031463

loop_
_symmetry_equiv_pos_as_xyz
'x, y, z'
'-x, y+1/2, -z+1/2'
'-x, -y, -z'
'x, -y-1/2, z-1/2'

loop_
_atom_site_label
_atom_site_type_symbol
_atom_site_fract_x
_atom_site_fract_y
_atom_site_fract_z
_atom_site_U_iso_or_equiv
_atom_site_adp_type
_atom_site_occupancy
_atom_site_symmetry_multiplicity
_atom_site_calc_flag
_atom_site_refinement_flags
C14 C 0.89973(9) 0.22042(11) 0.82995(10) 0.0210(2) Uani 1 1 d .
C5 C 0.65270(9) 0.21892(10) 0.94366(10) 0.0194(2) Uani 1 1 d .
H5 H 0.6431 0.1950 1.0182 0.023 Uiso 1 1 d R
N2 N 0.74419(7) 0.15410(9) 0.92356(9) 0.0191(2) Uani 1 1 d .
N1 N 0.76878(8) 0.35699(9) 0.90033(9) 0.0234(2) Uani 1 1 d .
C11 C 0.89447(10) 0.05560(12) 1.06221(12) 0.0278(3) Uani 1 1 d .
H11A H 0.9394 0.0849 1.0187 0.033 Uiso 1 1 d R
H11B H 0.9214 -0.0191 1.0987 0.033 Uiso 1 1 d R
H11C H 0.8917 0.1134 1.1205 0.033 Uiso 1 1 d R
C18 C 1.07128(10) 0.28036(11) 0.81577(11) 0.0256(3) Uani 1 1 d .
H18 H 1.1322 0.3253 0.8436 0.031 Uiso 1 1 d R
C6 C 0.54777(9) 0.20081(11) 0.84338(10) 0.0221(3) Uani 1 1 d .
C10 C 0.78419(9) 0.03601(10) 0.98056(10) 0.0206(2) Uani 1 1 d .
C19 C 0.99249(10) 0.28718(11) 0.87003(11) 0.0233(3) Uani 1 1 d .
H19 H 1.0014 0.3370 0.9342 0.028 Uiso 1 1 d R
C12 C 0.78913(12) -0.05838(12) 0.88997(12) 0.0328(3) Uani 1 1 d .
H12A H 0.7209 -0.0682 0.8359 0.039 Uiso 1 1 d R
H12B H 0.8122 -0.1336 0.9278 0.039 Uiso 1 1 d R
H12C H 0.8375 -0.0325 0.8493 0.039 Uiso 1 1 d R
C16 C 0.96791(10) 0.14018(11) 0.67855(11) 0.0262(3) Uani 1 1 d .
H16 H 0.9597 0.0906 0.6144 0.031 Uiso 1 1 d R
C1 C 0.68681(9) 0.34831(11) 0.94814(10) 0.0223(3) Uani 1 1 d .
C13 C 0.71837(11) -0.01297(13) 1.05515(13) 0.0321(3) Uani 1 1 d .
H13A H 0.7151 0.0456 1.1125 0.039 Uiso 1 1 d R
H13B H 0.7497 -0.0855 1.0929 0.039 Uiso 1 1 d R
H13C H 0.6489 -0.0300 1.0069 0.039 Uiso 1 1 d R
C2 C 0.79397(11) 0.47649(12) 0.89432(12) 0.0301(3) Uani 1 1 d .
H2 H 0.8462 0.5068 0.8650 0.036 Uiso 1 1 d R
C7 C 0.55970(11) 0.24369(13) 0.72722(11) 0.0288(3) Uani 1 1 d .
H7A H 0.4942 0.2347 0.6680 0.035 Uiso 1 1 d R
H7B H 0.6124 0.1965 0.7075 0.035 Uiso 1 1 d R
H7C H 0.5801 0.3268 0.7333 0.035 Uiso 1 1 d R
C15 C 0.88909(10) 0.14768(11) 0.73256(11) 0.0234(3) Uani 1 1 d .
H15 H 0.8280 0.1033 0.7032 0.028 Uiso 1 1 d R
B1 B 0.80727(10) 0.23708(12) 0.88466(11) 0.0206(3) Uani 1 1 d .
C17 C 1.05888(10) 0.20671(11) 0.72016(12) 0.0267(3) Uani 1 1 d .
H17 H 1.1116 0.2017 0.6840 0.032 Uiso 1 1 d R
C3 C 0.72858(11) 0.54235(12) 0.93921(13) 0.0344(3) Uani 1 1 d .
H3 H 0.7288 0.6256 0.9464 0.041 Uiso 1 1 d R
C4 C 0.65974(11) 0.46167(12) 0.97303(12) 0.0300(3) Uani 1 1 d .
H4 H 0.6069 0.4820 1.0058 0.036 Uiso 1 1 d R
C8 C 0.51411(10) 0.06921(12) 0.83051(12) 0.0306(3) Uani 1 1 d .
H8A H 0.4504 0.0615 0.7684 0.037 Uiso 1 1 d R
H8B H 0.5028 0.0416 0.9015 0.037 Uiso 1 1 d R
H8C H 0.5680 0.0217 0.8135 0.037 Uiso 1 1 d R
C9 C 0.46104(10) 0.27303(14) 0.87293(12) 0.0322(3) Uani 1 1 d .
H9A H 0.4760 0.3573 0.8715 0.039 Uiso 1 1 d R
H9B H 0.4578 0.2509 0.9489 0.039 Uiso 1 1 d R
H9C H 0.3950 0.2560 0.8171 0.039 Uiso 1 1 d R

loop_
_atom_site_aniso_label
_atom_site_aniso_U_11
_atom_site_aniso_U_22
_atom_site_aniso_U_33
_atom_site_aniso_U_23
_atom_site_aniso_U_13
_atom_site_aniso_U_12
C14 0.0210(6) 0.0221(6) 0.0205(6) 0.0051(4) 0.0068(4) 0.0013(4)
C5 0.0186(5) 0.0227(6) 0.0177(6) -0.0001(4) 0.0064(4) 0.0023(4)
N2 0.0184(5) 0.0193(5) 0.0210(5) 0.0021(4) 0.0080(4) 0.0023(4)
N1 0.0239(5) 0.0205(5) 0.0251(5) 0.0007(4) 0.0059(4) -0.0013(4)
C11 0.0235(6) 0.0245(6) 0.0324(7) 0.0064(5) 0.0031(5) 0.0007(5)
C18 0.0217(6) 0.0253(6) 0.0299(7) 0.0048(5) 0.0077(5) -0.0023(5)
C6 0.0189(5) 0.0260(6) 0.0210(6) 0.0004(5) 0.0051(4) 0.0010(5)
C10 0.0214(6) 0.0173(5) 0.0236(6) 0.0022(4) 0.0071(4) 0.0007(4)
C19 0.0243(6) 0.0246(6) 0.0214(6) 0.0008(5) 0.0071(5) -0.0017(5)
C12 0.0455(8) 0.0203(6) 0.0330(7) -0.0033(5) 0.0118(6) 0.0008(6)
C16 0.0353(7) 0.0239(6) 0.0210(6) 0.0023(5) 0.0108(5) 0.0038(5)
C1 0.0211(6) 0.0247(6) 0.0190(6) -0.0019(4) 0.0023(4) 0.0018(5)
C13 0.0280(7) 0.0337(7) 0.0375(8) 0.0162(6) 0.0141(6) 0.0051(5)
C2 0.0289(7) 0.0206(6) 0.0359(7) 0.0036(5) 0.0013(5) -0.0029(5)
C7 0.0282(6) 0.0358(7) 0.0205(6) 0.0034(5) 0.0041(5) 0.0004(5)
C15 0.0237(6) 0.0233(6) 0.0223(6) 0.0030(5) 0.0050(5) -0.0015(5)
B1 0.0197(6) 0.0225(6) 0.0186(6) 0.0009(5) 0.0041(5) 0.0001(5)
C17 0.0283(6) 0.0255(6) 0.0312(7) 0.0076(5) 0.0165(5) 0.0049(5)
C3 0.0358(7) 0.0197(6) 0.0389(8) -0.0039(5) -0.0032(6) 0.0011(5)
C4 0.0301(7) 0.0273(7) 0.0284(7) -0.0057(5) 0.0018(5) 0.0070(5)
C8 0.0235(6) 0.0315(7) 0.0326(7) 0.0016(5) 0.0015(5) -0.0056(5)
C9 0.0218(6) 0.0422(8) 0.0321(7) 0.0000(6) 0.0072(5) 0.0060(6)

loop_
_atom_type_symbol
_atom_type_description
_atom_type_scat_dispersion_real
_atom_type_scat_dispersion_imag
_atom_type_scat_source
C C 0.0033 0.0016 'International Tables Vol C Tables 4.2.6.8 and 6.1.1.4'
H H 0.0000 0.0000 'International Tables Vol C Tables 4.2.6.8 and 6.1.1.4'
N N 0.0061 0.0033 'International Tables Vol C Tables 4.2.6.8 and 6.1.1.4'
B B 0.0013 0.0007 'International Tables Vol C Tables 4.2.6.8 and 6.1.1.4'

loop_
_exptl_crystal_face_index_h
_exptl_crystal_face_index_k
_exptl_crystal_face_index_l
_exptl_crystal_face_perp_dist
-1 0 0 0.234
1 0 0 0.246
0 1 0 0.190
0 -1 0 0.128
0 0 1 0.101
0 0 -1 0.131

loop_
_geom_angle_atom_site_label_1
_geom_angle_atom_site_label_2
_geom_angle_atom_site_label_3
_geom_angle
C15 C14 C19 117.43(11)
C15 C14 B1 121.29(11)
C19 C14 B1 120.99(11)
N2 C5 C1 102.39(9)
N2 C5 C6 113.56(9)
C1 C5 C6 110.00(9)
N2 C5 H5 110.2
C1 C5 H5 110.2
C6 C5 H5 110.2
B1 N2 C5 109.23(9)
B1 N2 C10 123.57(10)
C5 N2 C10 122.99(9)
C1 N1 C2 108.92(11)
C1 N1 B1 109.92(10)
C2 N1 B1 140.70(11)
C10 C11 H11A 109.4
C10 C11 H11B 109.5
H11A C11 H11B 109.5
C10 C11 H11C 109.4
H11A C11 H11C 109.5
H11B C11 H11C 109.5
C17 C18 C19 119.90(12)
C17 C18 H18 120.0
C19 C18 H18 120.1
C8 C6 C7 108.15(11)
C8 C6 C9 107.88(11)
C7 C6 C9 109.50(11)
C8 C6 C5 111.76(10)
C7 C6 C5 110.95(10)
C9 C6 C5 108.53(10)
N2 C10 C13 113.04(10)
N2 C10 C12 110.86(10)
C13 C10 C12 108.99(11)
N2 C10 C11 108.46(9)
C13 C10 C11 106.37(10)
C12 C10 C11 108.95(11)
C18 C19 C14 121.33(12)
C18 C19 H19 119.3
C14 C19 H19 119.3
C10 C12 H12A 109.5
C10 C12 H12B 109.5
H12A C12 H12B 109.5
C10 C12 H12C 109.4
H12A C12 H12C 109.5
H12B C12 H12C 109.5
C17 C16 C15 120.03(12)
C17 C16 H16 119.9
C15 C16 H16 120.1
C4 C1 N1 108.55(11)
C4 C1 C5 142.43(12)
N1 C1 C5 108.66(10)
C10 C13 H13A 109.6
C10 C13 H13B 109.4
H13A C13 H13B 109.5
C10 C13 H13C 109.4
H13A C13 H13C 109.5
H13B C13 H13C 109.5
C3 C2 N1 107.69(12)
C3 C2 H2 126.1
N1 C2 H2 126.2
C6 C7 H7A 109.5
C6 C7 H7B 109.4
H7A C7 H7B 109.5
C6 C7 H7C 109.4
H7A C7 H7C 109.5
H7B C7 H7C 109.5
C16 C15 C14 121.36(12)
C16 C15 H15 119.2
C14 C15 H15 119.4
N2 B1 N1 106.73(10)
N2 B1 C14 132.54(11)
N1 B1 C14 120.70(11)
C18 C17 C16 119.94(12)
C18 C17 H17 120.1
C16 C17 H17 120.0
C2 C3 C4 108.25(12)
C2 C3 H3 125.9
C4 C3 H3 125.9
C1 C4 C3 106.58(12)
C1 C4 H4 126.7
C3 C4 H4 126.7
C6 C8 H8A 109.5
C6 C8 H8B 109.5
H8A C8 H8B 109.5
C6 C8 H8C 109.5
H8A C8 H8C 109.5
H8B C8 H8C 109.5
C6 C9 H9A 109.5
C6 C9 H9B 109.4
H9A C9 H9B 109.5
C6 C9 H9C 109.6
H9A C9 H9C 109.5
H9B C9 H9C 109.5

loop_
_geom_bond_atom_site_label_1
_geom_bond_atom_site_label_2
_geom_bond_distance
C14 C15 1.3978(18)
C14 C19 1.4033(17)
C14 B1 1.5675(17)
C5 N2 1.4957(14)
C5 C1 1.5056(17)
C5 C6 1.5748(16)
C5 H5 0.9799
N2 B1 1.4165(16)
N2 C10 1.5065(15)
N1 C1 1.3779(16)
N1 C2 1.3780(16)
N1 B1 1.4608(17)
C11 C10 1.5301(17)
C11 H11A 0.9600
C11 H11B 0.9600
C11 H11C 0.9600
C18 C17 1.3835(19)
C18 C19 1.3903(17)
C18 H18 0.9300
C6 C8 1.5258(18)
C6 C7 1.5290(17)
C6 C9 1.5320(17)
C10 C13 1.5261(17)
C10 C12 1.5291(17)
C19 H19 0.9300
C12 H12A 0.9601
C12 H12B 0.9600
C12 H12C 0.9600
C16 C17 1.3852(19)
C16 C15 1.3890(18)
C16 H16 0.9300
C1 C4 1.3684(18)
C13 H13A 0.9599
C13 H13B 0.9600
C13 H13C 0.9600
C2 C3 1.364(2)
C2 H2 0.9301
C7 H7A 0.9600
C7 H7B 0.9599
C7 H7C 0.9600
C15 H15 0.9300
C17 H17 0.9300
C3 C4 1.425(2)
C3 H3 0.9300
C4 H4 0.9300
C8 H8A 0.9601
C8 H8B 0.9599
C8 H8C 0.9599
C9 H9A 0.9600
C9 H9B 0.9601
C9 H9C 0.9600
